data_7713000
loop_
_publ_author_name
'Wannipurage, Duleeka'
'D'Aniello, Sara'
'Pappalardo, Daniela'
'Kulathungage, Lakshani Wathsala'
'Ward, Cassandra L.'
'Anderson, Danni P.'
'Groysman, Stanislav'
'Mazzeo, Mina'

_publ_section_title
;
 Simple magnesium alkoxides: synthesis, molecular structure, and catalytic
 behaviour in the ring-opening polymerization of lactide and macrolactones
 and for copolymerization of maleic anhydride and propylene oxide
;
_journal_name_full 'Dalton Transactions'
_journal_paper_doi 10.1039/D3DT00785E
_journal_year 2023
_chemical_formula_moiety 'C50 H74 Mg O4, C1 H2 Cl2'
_chemical_formula_sum 'C51 H76 Cl2 Mg O4'
_chemical_formula_weight 848.32
_space_group_crystal_system triclinic
_space_group_IT_number 2
_space_group_name_Hall '-P 1'
_space_group_name_H-M_alt 'P -1'
_atom_sites_solution_hydrogens geom
_atom_sites_solution_primary dual
_audit_creation_date 2020-07-21
_audit_creation_method
;
Olex2 1.2
(compiled 2018.05.29 svn.r3508 for OlexSys, GUI svn.r5506)
;
_audit_update_record
;
2022-08-17 deposited with the CCDC.	2023-04-20 downloaded from the CCDC.
;
_cell_angle_alpha 67.339(13)
_cell_angle_beta 83.200(15)
_cell_angle_gamma 82.150(14)
_cell_formula_units_Z 2
_cell_length_a 12.352(6)
_cell_length_b 13.519(6)
_cell_length_c 15.032(7)
_cell_measurement_reflns_used 3690
_cell_measurement_temperature 100
_cell_measurement_theta_max 25.403
_cell_measurement_theta_min 2.144
_cell_volume 2288.7(19)
_computing_cell_refinement 'SAINT V8.38A (?, 2016)'
_computing_data_reduction 'SAINT V8.38A (?, 2016)'
_computing_molecular_graphics 'Olex2 (Dolomanov et al., 2009)'
_computing_publication_material 'Olex2 (Dolomanov et al., 2009)'
_computing_structure_refinement 'ShelXL (Sheldrick, 2015)'
_computing_structure_solution 'ShelXT (Sheldrick, 2015)'
_diffrn_ambient_temperature 100
_diffrn_measured_fraction_theta_full 0.999
_diffrn_measured_fraction_theta_max 0.983
_diffrn_measurement_device_type 'Bruker APEX-II CCD'
_diffrn_radiation_type MoK\a
_diffrn_radiation_wavelength 0.71073
_diffrn_reflns_av_unetI/netI 0.1145
_diffrn_reflns_Laue_measured_fraction_full 0.999
_diffrn_reflns_Laue_measured_fraction_max 0.983
_diffrn_reflns_limit_h_max 14
_diffrn_reflns_limit_h_min -14
_diffrn_reflns_limit_k_max 16
_diffrn_reflns_limit_k_min -14
_diffrn_reflns_limit_l_max 18
_diffrn_reflns_limit_l_min 0
_diffrn_reflns_number 8442
_diffrn_reflns_point_group_measured_fraction_full 0.999
_diffrn_reflns_point_group_measured_fraction_max 0.983
_diffrn_reflns_theta_full 25.242
_diffrn_reflns_theta_max 25.556
_diffrn_reflns_theta_min 1.472
_exptl_absorpt_coefficient_mu 0.200
_exptl_absorpt_correction_T_max 0.745210
_exptl_absorpt_correction_T_min 0.338895
_exptl_absorpt_correction_type multi-scan
_exptl_absorpt_process_details
;
 TWINABS-2012/1 (Bruker,2012) was used for absorption correction.

Final HKLF 4 output contains 37824 reflections, Rint = 0.1132
 (11429 with I > 3sig(I), Rint = 0.0886)
;
_exptl_crystal_colour colourless
_exptl_crystal_colour_primary colourless
_exptl_crystal_density_diffrn 1.231
_exptl_crystal_description block
_exptl_crystal_F_000 920
_exptl_crystal_size_max 0.5
_exptl_crystal_size_mid 0.49
_exptl_crystal_size_min 0.38
_refine_diff_density_max 0.896
_refine_diff_density_min -0.517
_refine_diff_density_rms 0.114
_refine_ls_extinction_method none
_refine_ls_goodness_of_fit_ref 1.045
_refine_ls_hydrogen_treatment constr
_refine_ls_matrix_type full
_refine_ls_number_parameters 558
_refine_ls_number_reflns 8442
_refine_ls_number_restraints 426
_refine_ls_restrained_S_all 1.055
_refine_ls_R_factor_all 0.1295
_refine_ls_R_factor_gt 0.0830
_refine_ls_shift/su_max 0.000
_refine_ls_shift/su_mean 0.000
_refine_ls_structure_factor_coef Fsqd
_refine_ls_weighting_details 'w=1/[\s^2^(Fo^2^)+(0.1251P)^2^+2.6153P] where P=(Fo^2^+2Fc^2^)/3'
_refine_ls_weighting_scheme calc
_refine_ls_wR_factor_gt 0.2068
_refine_ls_wR_factor_ref 0.2400
_reflns_Friedel_coverage 0.000
_reflns_number_gt 5791
_reflns_number_total 8442
_reflns_threshold_expression 'I > 2\s(I)'
_cod_data_source_file d3dt00785e2.cif
_cod_data_source_block mg1_twin_p1bar
_cod_original_cell_volume 2288.8(18)
_cod_database_code 7713000
_shelx_shelxl_version_number 2018/3
_shelx_space_group_comment
;
The symmetry employed for this shelxl refinement is uniquely defined
by the following loop, which should always be used as a source of
symmetry information in preference to the above space-group names.
They are only intended as comments.
;
_shelx_estimated_absorpt_t_max 0.928
_shelx_estimated_absorpt_t_min 0.907
_olex2_refinement_description
;
1. Twinned data refinement
 Scales: 0.577(2)
 0.423(2)
2. Fixed Uiso
 At 1.2 times of:
  All C(H) groups, All C(H,H) groups
 At 1.5 times of:
  All C(H,H,H) groups
3. Uiso/Uaniso restraints and constraints
All non-hydrogen atoms have similar U: within 2A with sigma of 0.002 and sigma
for terminal atoms of 0.002
4. Others
 Sof(Cl4S)=Sof(C2S)=Sof(H2SA)=Sof(H2SB)=Sof(Cl3S)=1-FVAR(1)
 Sof(Cl1S)=Sof(Cl2S)=Sof(C1S)=Sof(H1SA)=Sof(H1SB)=FVAR(1)
5.a Ternary CH refined with riding coordinates:
 C18(H18), C20(H20), C16(H16), C37(H37), C39(H39), C41(H41)
5.b Secondary CH2 refined with riding coordinates:
 C13(H13A,H13B), C21(H21A,H21B), C19(H19A,H19B), C43(H43A,H43B), C14(H14A,
 H14B), C17(H17A,H17B), C15(H15A,H15B), C35(H35A,H35B), C34(H34A,H34B),
 C48(H48A,H48B), C47(H47A,H47B), C38(H38A,H38B), C46(H46A,H46B), C49(H49A,H49B),
  C36(H36A,H36B), C45(H45A,H45B), C40(H40A,H40B), C42(H42A,H42B), C50(H50A,
 H50B), C44(H44A,H44B), C1S(H1SA,H1SB), C2S(H2SA,H2SB)
5.c Aromatic/amide H refined with riding coordinates:
 C8(H8), C31(H31), C11(H11), C7(H7), C32(H32), C30(H30), C28(H28), C9(H9),
 C29(H29), C10(H10)
5.d Idealised Me refined as rotating group:
 C25(H25A,H25B,H25C), C24(H24A,H24B,H24C), C26(H26A,H26B,H26C), C4(H4A,H4B,
 H4C), C3(H3A,H3B,H3C), C5(H5A,H5B,H5C)
;
_olex2_exptl_crystal_mounting_method
'mounted on a MicroMount (MiTeGen) with paratone oil (Parabar 10312, Hampton Research)'
_olex2_submission_special_instructions 'No special instructions were received'

loop_
_space_group_symop_operation_xyz
'x, y, z'
'-x, -y, -z'

loop_
_atom_site_label
_atom_site_type_symbol
_atom_site_fract_x
_atom_site_fract_y
_atom_site_fract_z
_atom_site_U_iso_or_equiv
_atom_site_adp_type
_atom_site_occupancy
_atom_site_site_symmetry_order
_atom_site_calc_flag
_atom_site_refinement_flags_posn
_atom_site_refinement_flags_adp
_atom_site_refinement_flags_occupancy
_atom_site_disorder_assembly
_atom_site_disorder_group
Mg1 Mg 0.73748(14) 0.50723(16) 0.73752(13) 0.0101(3) Uani 1 1 d . U . . .
Cl1S Cl 0.5248(2) 1.0409(2) 0.3109(2) 0.0504(7) Uani 0.829(4) 1 d . U P A 1
Cl2S Cl 0.4369(3) 0.8385(2) 0.43205(19) 0.0657(8) Uani 0.829(4) 1 d . U P A 1
O1 O 0.8393(3) 0.6042(3) 0.7115(2) 0.0110(6) Uani 1 1 d . U . . .
O3 O 0.5793(3) 0.5790(3) 0.7378(3) 0.0168(7) Uani 1 1 d . U . . .
O4 O 0.7265(3) 0.5088(3) 0.6011(3) 0.0187(7) Uani 1 1 d . U . . .
O2 O 0.7265(3) 0.3735(3) 0.8323(3) 0.0133(6) Uani 1 1 d . U . . .
C1 C 0.8886(4) 0.6865(4) 0.7176(4) 0.0120(7) Uani 1 1 d . U . . .
C18 C 0.7863(4) 0.5988(4) 0.9977(4) 0.0148(8) Uani 1 1 d . U . . .
H18 H 0.785242 0.525528 1.050042 0.018 Uiso 1 1 calc R . . . .
C12 C 0.8451(4) 0.6992(4) 0.8179(4) 0.0120(7) Uani 1 1 d . U . . .
C13 C 0.9094(4) 0.7668(4) 0.8524(4) 0.0126(8) Uani 1 1 d . U . . .
H13A H 0.984819 0.731437 0.864377 0.015 Uiso 1 1 calc R . . . .
H13B H 0.914540 0.838909 0.800694 0.015 Uiso 1 1 calc R . . . .
C21 C 0.7389(4) 0.8329(4) 0.9290(4) 0.0171(8) Uani 1 1 d . U . . .
H21A H 0.739760 0.905161 0.876821 0.021 Uiso 1 1 calc R . . . .
H21B H 0.704880 0.841725 0.988845 0.021 Uiso 1 1 calc R . . . .
C19 C 0.8536(4) 0.6673(4) 1.0263(4) 0.0165(8) Uani 1 1 d . U . . .
H19A H 0.929398 0.632417 1.036787 0.020 Uiso 1 1 calc R . . . .
H19B H 0.820853 0.674200 1.087280 0.020 Uiso 1 1 calc R . . . .
C43 C 0.5330(4) 0.6747(5) 0.6628(4) 0.0227(9) Uani 1 1 d . U . . .
H43A H 0.551272 0.669907 0.598545 0.027 Uiso 1 1 calc R . . . .
H43B H 0.561940 0.739738 0.662307 0.027 Uiso 1 1 calc R . . . .
C23 C 0.7339(4) 0.2382(4) 0.9936(4) 0.0154(7) Uani 1 1 d . U . . .
C25 C 0.8325(4) 0.2741(4) 1.0203(4) 0.0171(9) Uani 1 1 d . U . . .
H25A H 0.848348 0.344701 0.971815 0.026 Uiso 1 1 calc GR . . . .
H25B H 0.896142 0.221535 1.022363 0.026 Uiso 1 1 calc GR . . . .
H25C H 0.816673 0.279371 1.083834 0.026 Uiso 1 1 calc GR . . . .
C8 C 0.7515(5) 0.8796(4) 0.4883(4) 0.0198(9) Uani 1 1 d . U . . .
H8 H 0.703448 0.873799 0.446065 0.024 Uiso 1 1 calc R . . . .
C6 C 0.8551(4) 0.7929(4) 0.6315(4) 0.0141(7) Uani 1 1 d . U . . .
C31 C 0.5255(5) 0.0736(5) 0.8778(4) 0.0218(9) Uani 1 1 d . U . . .
H31 H 0.517328 -0.001273 0.901170 0.026 Uiso 1 1 calc R . . . .
C11 C 0.8891(4) 0.8941(4) 0.6138(4) 0.0168(8) Uani 1 1 d . U . . .
H11 H 0.935796 0.900488 0.656869 0.020 Uiso 1 1 calc R . . . .
C24 C 0.6331(4) 0.3066(4) 1.0169(4) 0.0168(10) Uani 1 1 d . U . . .
H24A H 0.622720 0.287877 1.086929 0.025 Uiso 1 1 calc GR . . . .
H24B H 0.568085 0.292505 0.993865 0.025 Uiso 1 1 calc GR . . . .
H24C H 0.644275 0.383144 0.984758 0.025 Uiso 1 1 calc GR . . . .
C14 C 0.8393(4) 0.5886(4) 0.9026(4) 0.0128(8) Uani 1 1 d . U . . .
H14A H 0.796323 0.543295 0.884542 0.015 Uiso 1 1 calc R . . . .
H14B H 0.914315 0.551770 0.913433 0.015 Uiso 1 1 calc R . . . .
C7 C 0.7853(4) 0.7893(5) 0.5664(4) 0.0165(8) Uani 1 1 d . U . . .
H7 H 0.760081 0.722349 0.576062 0.020 Uiso 1 1 calc R . . . .
C20 C 0.8553(4) 0.7799(4) 0.9448(4) 0.0159(8) Uani 1 1 d . U . . .
H20 H 0.898573 0.825366 0.963357 0.019 Uiso 1 1 calc R . . . .
C17 C 0.6704(4) 0.6520(4) 0.9829(4) 0.0162(8) Uani 1 1 d . U . . .
H17A H 0.636671 0.659555 1.043369 0.019 Uiso 1 1 calc R . . . .
H17B H 0.626029 0.606799 0.966128 0.019 Uiso 1 1 calc R . . . .
C15 C 0.7257(4) 0.7526(4) 0.8077(4) 0.0130(8) Uani 1 1 d . U . . .
H15A H 0.725138 0.825071 0.755760 0.016 Uiso 1 1 calc R . . . .
H15B H 0.681794 0.709106 0.788331 0.016 Uiso 1 1 calc R . . . .
C16 C 0.6722(4) 0.7631(4) 0.9014(4) 0.0160(8) Uani 1 1 d . U . . .
H16 H 0.595559 0.798071 0.890965 0.019 Uiso 1 1 calc R . . . .
C32 C 0.6191(5) 0.1073(5) 0.8963(4) 0.0185(9) Uani 1 1 d . U . . .
H32 H 0.673199 0.055397 0.932826 0.022 Uiso 1 1 calc R . . . .
C30 C 0.4442(5) 0.1468(5) 0.8261(4) 0.0219(9) Uani 1 1 d . U . . .
H30 H 0.380069 0.122611 0.815395 0.026 Uiso 1 1 calc R . . . .
C35 C 0.8936(4) 0.0986(4) 0.8884(4) 0.0172(8) Uani 1 1 d . U . . .
H35A H 0.914549 0.092689 0.951911 0.021 Uiso 1 1 calc R . . . .
H35B H 0.836297 0.049623 0.899956 0.021 Uiso 1 1 calc R . . . .
C34 C 0.9428(4) 0.2870(5) 0.8150(4) 0.0172(8) Uani 1 1 d . U . . .
H34A H 0.917631 0.363080 0.777484 0.021 Uiso 1 1 calc R . . . .
H34B H 0.962556 0.282520 0.878461 0.021 Uiso 1 1 calc R . . . .
C48 C 0.6426(5) 0.5294(6) 0.4626(4) 0.0274(9) Uani 1 1 d . U . . .
H48A H 0.575409 0.579954 0.446117 0.033 Uiso 1 1 calc R . . . .
H48B H 0.645720 0.478784 0.428910 0.033 Uiso 1 1 calc R . . . .
C2 C 1.0193(4) 0.6584(4) 0.7009(4) 0.0144(7) Uani 1 1 d . U . . .
C47 C 0.6424(5) 0.4696(5) 0.5686(4) 0.0237(9) Uani 1 1 d . U . . .
H47A H 0.570155 0.482888 0.600502 0.028 Uiso 1 1 calc R . . . .
H47B H 0.658148 0.391279 0.583732 0.028 Uiso 1 1 calc R . . . .
C37 C 1.0429(4) 0.2530(4) 0.7623(4) 0.0186(8) Uani 1 1 d . U . . .
H37 H 1.101338 0.300775 0.754573 0.022 Uiso 1 1 calc R . . . .
C28 C 0.5523(5) 0.2888(5) 0.8077(4) 0.0180(8) Uani 1 1 d . U . . .
H28 H 0.561193 0.363634 0.781479 0.022 Uiso 1 1 calc R . . . .
C38 C 1.0147(5) 0.2637(4) 0.6609(4) 0.0192(9) Uani 1 1 d . U . . .
H38A H 0.989978 0.339588 0.622442 0.023 Uiso 1 1 calc R . . . .
H38B H 1.080492 0.241081 0.626188 0.023 Uiso 1 1 calc R . . . .
C46 C 0.5010(4) 0.5525(5) 0.8222(4) 0.0192(9) Uani 1 1 d . U . . .
H46A H 0.506384 0.596948 0.860295 0.023 Uiso 1 1 calc R . . . .
H46B H 0.512443 0.475341 0.864313 0.023 Uiso 1 1 calc R . . . .
C49 C 0.7448(5) 0.5914(5) 0.4325(4) 0.0264(9) Uani 1 1 d . U . . .
H49A H 0.786457 0.581763 0.375503 0.032 Uiso 1 1 calc R . . . .
H49B H 0.725132 0.669224 0.418098 0.032 Uiso 1 1 calc R . . . .
C39 C 0.9235(5) 0.1918(4) 0.6736(4) 0.0188(8) Uani 1 1 d . U . . .
H39 H 0.903610 0.197911 0.608981 0.023 Uiso 1 1 calc R . . . .
C36 C 0.8218(4) 0.2248(4) 0.7301(4) 0.0173(8) Uani 1 1 d . U . . .
H36A H 0.763752 0.177846 0.737464 0.021 Uiso 1 1 calc R . . . .
H36B H 0.793453 0.299870 0.692443 0.021 Uiso 1 1 calc R . . . .
C9 C 0.7883(5) 0.9806(5) 0.4712(4) 0.0219(9) Uani 1 1 d . U . . .
H9 H 0.766466 1.042978 0.417307 0.026 Uiso 1 1 calc R . . . .
C26 C 0.7212(4) 0.1206(4) 1.0644(4) 0.0179(10) Uani 1 1 d . U . . .
H26A H 0.777552 0.071649 1.046695 0.027 Uiso 1 1 calc GR . . . .
H26B H 0.648469 0.101678 1.060693 0.027 Uiso 1 1 calc GR . . . .
H26C H 0.729381 0.114353 1.130444 0.027 Uiso 1 1 calc GR . . . .
C29 C 0.4574(5) 0.2552(5) 0.7904(4) 0.0214(9) Uani 1 1 d . U . . .
H29 H 0.402536 0.306577 0.754349 0.026 Uiso 1 1 calc R . . . .
C45 C 0.3911(5) 0.5788(5) 0.7773(4) 0.0245(9) Uani 1 1 d . U . . .
H45A H 0.331080 0.593814 0.821654 0.029 Uiso 1 1 calc R . . . .
H45B H 0.373785 0.519140 0.760352 0.029 Uiso 1 1 calc R . . . .
C41 C 0.9939(5) 0.0641(5) 0.8326(4) 0.0196(8) Uani 1 1 d . U . . .
H41 H 1.020342 -0.012542 0.870245 0.024 Uiso 1 1 calc R . . . .
C33 C 0.8468(4) 0.2165(4) 0.8314(4) 0.0156(7) Uani 1 1 d . U . . .
C22 C 0.7365(4) 0.2614(4) 0.8799(4) 0.0142(7) Uani 1 1 d . U . . .
C4 C 1.0383(4) 0.6308(4) 0.6095(4) 0.0154(9) Uani 1 1 d . U . . .
H4A H 0.999908 0.568098 0.619482 0.023 Uiso 1 1 calc GR . . . .
H4B H 1.116891 0.614372 0.596544 0.023 Uiso 1 1 calc GR . . . .
H4C H 1.010038 0.692454 0.554294 0.023 Uiso 1 1 calc GR . . . .
C3 C 1.0939(4) 0.7473(4) 0.6843(4) 0.0172(10) Uani 1 1 d . U . . .
H3A H 1.085164 0.803221 0.619770 0.026 Uiso 1 1 calc GR . . . .
H3B H 1.170459 0.716118 0.689229 0.026 Uiso 1 1 calc GR . . . .
H3C H 1.073692 0.779184 0.733190 0.026 Uiso 1 1 calc GR . . . .
C40 C 0.9636(5) 0.0739(4) 0.7336(4) 0.0200(9) Uani 1 1 d . U . . .
H40A H 0.905169 0.027002 0.742046 0.024 Uiso 1 1 calc R . . . .
H40B H 1.028371 0.049619 0.698914 0.024 Uiso 1 1 calc R . . . .
C27 C 0.6343(4) 0.2175(4) 0.8615(4) 0.0157(8) Uani 1 1 d . U . . .
C10 C 0.8565(5) 0.9856(5) 0.5350(4) 0.0204(9) Uani 1 1 d . U . . .
H10 H 0.881847 1.052544 0.525166 0.024 Uiso 1 1 calc R . . . .
C42 C 1.0858(4) 0.1354(4) 0.8193(4) 0.0190(9) Uani 1 1 d . U . . .
H42A H 1.150744 0.113277 0.783388 0.023 Uiso 1 1 calc R . . . .
H42B H 1.107528 0.128020 0.883014 0.023 Uiso 1 1 calc R . . . .
C5 C 1.0626(4) 0.5576(4) 0.7836(4) 0.0166(9) Uani 1 1 d . U . . .
H5A H 1.064052 0.574579 0.841168 0.025 Uiso 1 1 calc GR . . . .
H5B H 1.136851 0.533158 0.764597 0.025 Uiso 1 1 calc GR . . . .
H5C H 1.014539 0.500513 0.797956 0.025 Uiso 1 1 calc GR . . . .
C50 C 0.8081(5) 0.5400(5) 0.5204(4) 0.0212(9) Uani 1 1 d . U . . .
H50A H 0.856066 0.476105 0.517603 0.025 Uiso 1 1 calc R . . . .
H50B H 0.854016 0.591482 0.526081 0.025 Uiso 1 1 calc R . . . .
C44 C 0.4094(5) 0.6799(5) 0.6866(4) 0.0297(10) Uani 1 1 d . U . . .
H44A H 0.370981 0.679621 0.632488 0.036 Uiso 1 1 calc R . . . .
H44B H 0.382175 0.745864 0.699363 0.036 Uiso 1 1 calc R . . . .
C1S C 0.4065(10) 0.9674(8) 0.3432(7) 0.0568(10) Uani 0.829(4) 1 d . U P A 1
H1SA H 0.345260 1.007086 0.368318 0.068 Uiso 0.829(4) 1 calc R . P A 1
H1SB H 0.383389 0.960168 0.285280 0.068 Uiso 0.829(4) 1 calc R . P A 1
Cl4S Cl 0.3687(14) 0.8096(11) 0.4500(9) 0.0625(13) Uani 0.171(4) 1 d . U P A 2
C2S C 0.386(5) 0.917(4) 0.359(4) 0.0602(11) Uani 0.171(4) 1 d . U P A 2
H2SA H 0.314940 0.961081 0.348802 0.072 Uiso 0.171(4) 1 calc R . P A 2
H2SB H 0.405281 0.896077 0.302153 0.072 Uiso 0.171(4) 1 calc R . P A 2
Cl3S Cl 0.4843(13) 0.9993(12) 0.3583(10) 0.0564(11) Uani 0.171(4) 1 d . U P A 2

loop_
_atom_site_aniso_label
_atom_site_aniso_U_11
_atom_site_aniso_U_22
_atom_site_aniso_U_33
_atom_site_aniso_U_23
_atom_site_aniso_U_13
_atom_site_aniso_U_12
Mg1 0.0073(8) 0.0098(7) 0.0135(8) -0.0050(6) 0.0026(5) -0.0029(6)
Cl1S 0.0541(15) 0.0445(12) 0.0514(14) -0.0177(11) -0.0133(11) 0.0067(11)
Cl2S 0.0693(18) 0.0574(14) 0.0454(12) 0.0010(11) -0.0026(12) 0.0142(13)
O1 0.0088(12) 0.0108(12) 0.0142(12) -0.0048(10) 0.0030(10) -0.0068(10)
O3 0.0098(14) 0.0194(16) 0.0197(15) -0.0068(13) 0.0018(12) -0.0001(12)
O4 0.0148(15) 0.0303(17) 0.0184(15) -0.0145(13) 0.0017(12) -0.0124(13)
O2 0.0121(12) 0.0097(12) 0.0178(12) -0.0065(10) 0.0059(11) -0.0018(11)
C1 0.0100(11) 0.0123(12) 0.0149(11) -0.0056(10) 0.0014(10) -0.0057(10)
C18 0.0168(14) 0.0146(14) 0.0130(14) -0.0047(12) 0.0024(12) -0.0059(12)
C12 0.0121(12) 0.0114(12) 0.0132(12) -0.0050(11) 0.0023(11) -0.0053(11)
C13 0.0137(15) 0.0119(15) 0.0140(14) -0.0059(13) 0.0023(13) -0.0064(13)
C21 0.0197(16) 0.0156(16) 0.0167(15) -0.0075(13) 0.0050(13) -0.0052(14)
C19 0.0182(16) 0.0168(16) 0.0138(15) -0.0048(13) 0.0027(13) -0.0060(14)
C43 0.0143(17) 0.0241(18) 0.0237(17) -0.0039(15) 0.0014(14) 0.0000(15)
C23 0.0132(14) 0.0137(14) 0.0179(13) -0.0053(12) 0.0053(12) -0.0033(12)
C25 0.0143(19) 0.0165(19) 0.0187(18) -0.0054(16) 0.0043(16) -0.0034(16)
C8 0.0180(17) 0.0186(17) 0.0216(16) -0.0055(15) -0.0029(14) -0.0024(15)
C6 0.0119(13) 0.0150(14) 0.0167(13) -0.0071(12) 0.0014(12) -0.0050(12)
C31 0.0192(17) 0.0211(17) 0.0271(17) -0.0115(15) 0.0097(15) -0.0106(15)
C11 0.0164(16) 0.0156(16) 0.0185(16) -0.0061(14) 0.0024(14) -0.0056(14)
C24 0.0150(19) 0.0148(19) 0.0189(18) -0.0059(16) 0.0048(16) -0.0027(16)
C14 0.0140(15) 0.0113(15) 0.0136(14) -0.0048(13) 0.0027(13) -0.0055(13)
C7 0.0140(16) 0.0168(16) 0.0191(16) -0.0060(14) -0.0012(14) -0.0045(14)
C20 0.0189(14) 0.0146(14) 0.0153(14) -0.0065(12) 0.0043(12) -0.0071(12)
C17 0.0171(16) 0.0157(16) 0.0140(15) -0.0039(13) 0.0043(13) -0.0051(14)
C15 0.0143(15) 0.0123(15) 0.0135(14) -0.0056(13) 0.0016(13) -0.0048(13)
C16 0.0172(14) 0.0149(14) 0.0154(14) -0.0060(12) 0.0044(12) -0.0041(13)
C32 0.0162(16) 0.0179(16) 0.0232(16) -0.0105(14) 0.0089(14) -0.0078(14)
C30 0.0194(17) 0.0242(18) 0.0265(17) -0.0140(15) 0.0064(15) -0.0110(15)
C35 0.0138(15) 0.0135(15) 0.0228(15) -0.0073(13) 0.0084(14) -0.0036(14)
C34 0.0133(15) 0.0156(15) 0.0220(15) -0.0076(13) 0.0079(14) -0.0056(14)
C48 0.0179(17) 0.043(2) 0.0259(18) -0.0127(16) -0.0010(15) -0.0174(16)
C2 0.0094(13) 0.0163(14) 0.0176(13) -0.0057(12) 0.0008(11) -0.0046(12)
C47 0.0171(17) 0.0363(19) 0.0244(17) -0.0140(16) -0.0022(14) -0.0162(15)
C37 0.0142(14) 0.0162(14) 0.0240(14) -0.0079(13) 0.0082(13) -0.0037(13)
C28 0.0164(16) 0.0187(16) 0.0212(16) -0.0105(14) 0.0062(14) -0.0069(14)
C38 0.0165(16) 0.0149(16) 0.0240(16) -0.0081(14) 0.0111(14) -0.0033(14)
C46 0.0105(17) 0.0232(18) 0.0211(17) -0.0074(15) 0.0042(14) 0.0001(14)
C49 0.0181(17) 0.039(2) 0.0238(18) -0.0122(16) 0.0018(15) -0.0116(16)
C39 0.0173(14) 0.0152(14) 0.0238(14) -0.0094(13) 0.0094(13) -0.0046(13)
C36 0.0152(15) 0.0136(15) 0.0236(15) -0.0084(13) 0.0072(14) -0.0063(13)
C9 0.0226(17) 0.0169(17) 0.0217(17) -0.0034(15) 0.0001(15) 0.0003(15)
C26 0.0132(18) 0.0155(19) 0.0191(18) -0.0013(16) 0.0053(16) -0.0030(16)
C29 0.0190(17) 0.0233(17) 0.0242(17) -0.0113(15) 0.0048(15) -0.0081(15)
C45 0.0140(17) 0.0283(19) 0.0251(18) -0.0046(16) 0.0026(15) -0.0014(15)
C41 0.0163(14) 0.0154(14) 0.0250(14) -0.0080(13) 0.0090(13) -0.0021(13)
C33 0.0130(12) 0.0131(13) 0.0213(12) -0.0083(11) 0.0079(11) -0.0051(11)
C22 0.0122(12) 0.0121(12) 0.0191(12) -0.0077(10) 0.0063(10) -0.0042(11)
C4 0.0108(18) 0.0181(19) 0.0184(18) -0.0080(16) 0.0011(16) -0.0030(16)
C3 0.0108(18) 0.0194(19) 0.0194(18) -0.0047(16) 0.0020(16) -0.0050(16)
C40 0.0188(16) 0.0146(16) 0.0258(16) -0.0097(14) 0.0099(14) -0.0029(14)
C27 0.0148(14) 0.0152(14) 0.0196(14) -0.0106(12) 0.0079(12) -0.0051(12)
C10 0.0212(17) 0.0154(17) 0.0217(17) -0.0044(15) 0.0031(14) -0.0040(15)
C42 0.0140(15) 0.0169(16) 0.0246(16) -0.0088(14) 0.0086(14) -0.0016(14)
C5 0.0095(18) 0.0189(19) 0.0186(18) -0.0037(16) 0.0002(15) -0.0035(16)
C50 0.0170(17) 0.0330(19) 0.0189(17) -0.0147(15) 0.0043(14) -0.0103(15)
C44 0.0172(18) 0.0308(19) 0.0285(18) 0.0001(16) 0.0034(15) 0.0011(16)
C1S 0.0607(18) 0.0508(16) 0.0463(15) -0.0088(14) -0.0074(14) 0.0111(15)
Cl4S 0.067(2) 0.056(2) 0.0461(19) -0.0047(18) -0.0072(19) 0.0132(19)
C2S 0.0642(19) 0.0537(17) 0.0461(16) -0.0059(15) -0.0066(16) 0.0125(16)
Cl3S 0.0597(19) 0.0510(17) 0.0476(17) -0.0105(15) -0.0092(16) 0.0108(16)

loop_
_atom_type_symbol
_atom_type_description
_atom_type_scat_dispersion_real
_atom_type_scat_dispersion_imag
_atom_type_scat_source
C C 0.0033 0.0016 'International Tables Vol C Tables 4.2.6.8 and 6.1.1.4'
H H 0.0000 0.0000 'International Tables Vol C Tables 4.2.6.8 and 6.1.1.4'
Cl Cl 0.1484 0.1585 'International Tables Vol C Tables 4.2.6.8 and 6.1.1.4'
Mg Mg 0.0486 0.0363 'International Tables Vol C Tables 4.2.6.8 and 6.1.1.4'
O O 0.0106 0.0060 'International Tables Vol C Tables 4.2.6.8 and 6.1.1.4'

loop_
_geom_angle_atom_site_label_1
_geom_angle_atom_site_label_2
_geom_angle_atom_site_label_3
_geom_angle
_geom_angle_site_symmetry_1
_geom_angle_site_symmetry_3
_geom_angle_publ_flag
O1 Mg1 O3 112.07(18) . . ?
O1 Mg1 O4 100.59(17) . . ?
O3 Mg1 O4 90.53(14) . . ?
O2 Mg1 O1 131.21(15) . . ?
O2 Mg1 O3 102.53(17) . . ?
O2 Mg1 O4 112.71(19) . . ?
C1 O1 Mg1 158.1(3) . . ?
C43 O3 Mg1 126.8(3) . . ?
C43 O3 C46 108.0(4) . . ?
C46 O3 Mg1 124.4(3) . . ?
C47 O4 Mg1 127.7(3) . . ?
C47 O4 C50 105.3(4) . . ?
C50 O4 Mg1 126.8(3) . . ?
C22 O2 Mg1 160.8(3) . . ?
O1 C1 C12 108.2(4) . . ?
O1 C1 C6 108.6(4) . . ?
O1 C1 C2 106.4(4) . . ?
C12 C1 C2 117.0(4) . . ?
C6 C1 C12 109.5(4) . . ?
C6 C1 C2 106.9(4) . . ?
C19 C18 C14 109.0(4) . . ?
C17 C18 C19 109.6(4) . . ?
C17 C18 C14 109.6(4) . . ?
C13 C12 C1 117.3(4) . . ?
C13 C12 C14 106.2(4) . . ?
C14 C12 C1 112.0(4) . . ?
C15 C12 C1 107.7(4) . . ?
C15 C12 C13 107.3(4) . . ?
C15 C12 C14 105.8(4) . . ?
C20 C13 C12 112.3(4) . . ?
C20 C21 C16 109.6(4) . . ?
C18 C19 C20 109.0(4) . . ?
O3 C43 C44 106.1(4) . . ?
C25 C23 C24 106.3(4) . . ?
C25 C23 C26 107.6(4) . . ?
C25 C23 C22 113.0(4) . . ?
C24 C23 C26 105.8(4) . . ?
C24 C23 C22 106.7(4) . . ?
C26 C23 C22 116.7(4) . . ?
C7 C8 C9 120.3(5) . . ?
C11 C6 C1 125.1(5) . . ?
C7 C6 C1 118.7(5) . . ?
C7 C6 C11 116.2(5) . . ?
C30 C31 C32 121.3(6) . . ?
C10 C11 C6 121.9(5) . . ?
C18 C14 C12 112.7(4) . . ?
C8 C7 C6 122.5(5) . . ?
C13 C20 C19 108.6(4) . . ?
C21 C20 C13 110.4(4) . . ?
C21 C20 C19 109.6(4) . . ?
C18 C17 C16 109.4(4) . . ?
C16 C15 C12 112.7(4) . . ?
C21 C16 C17 109.4(4) . . ?
C21 C16 C15 108.5(4) . . ?
C17 C16 C15 110.3(4) . . ?
C31 C32 C27 120.7(6) . . ?
C29 C30 C31 119.3(5) . . ?
C41 C35 C33 111.2(4) . . ?
C37 C34 C33 113.0(5) . . ?
C47 C48 C49 106.4(5) . . ?
C4 C2 C1 107.2(4) . . ?
C4 C2 C3 106.0(4) . . ?
C3 C2 C1 117.6(4) . . ?
C5 C2 C1 111.6(4) . . ?
C5 C2 C4 106.1(4) . . ?
C5 C2 C3 107.6(4) . . ?
O4 C47 C48 106.4(4) . . ?
C34 C37 C38 109.8(5) . . ?
C34 C37 C42 110.6(4) . . ?
C42 C37 C38 109.1(4) . . ?
C27 C28 C29 122.9(5) . . ?
C39 C38 C37 108.7(4) . . ?
O3 C46 C45 102.8(4) . . ?
C50 C49 C48 102.1(5) . . ?
C38 C39 C36 110.1(4) . . ?
C38 C39 C40 109.2(5) . . ?
C40 C39 C36 107.4(4) . . ?
C39 C36 C33 112.7(5) . . ?
C10 C9 C8 117.9(5) . . ?
C30 C29 C28 119.3(6) . . ?
C46 C45 C44 102.8(5) . . ?
C35 C41 C42 109.9(5) . . ?
C40 C41 C35 110.2(5) . . ?
C40 C41 C42 109.4(4) . . ?
C35 C33 C34 105.7(4) . . ?
C35 C33 C22 116.4(4) . . ?
C34 C33 C22 111.8(4) . . ?
C36 C33 C35 108.1(4) . . ?
C36 C33 C34 106.4(4) . . ?
C36 C33 C22 107.9(4) . . ?
O2 C22 C23 106.3(4) . . ?
O2 C22 C33 106.3(4) . . ?
O2 C22 C27 108.3(4) . . ?
C23 C22 C33 117.0(4) . . ?
C27 C22 C23 108.6(4) . . ?
C27 C22 C33 110.0(4) . . ?
C41 C40 C39 110.2(5) . . ?
C32 C27 C22 123.6(5) . . ?
C28 C27 C32 116.5(5) . . ?
C28 C27 C22 119.9(5) . . ?
C9 C10 C11 121.2(5) . . ?
C41 C42 C37 108.2(5) . . ?
O4 C50 C49 105.4(5) . . ?
C43 C44 C45 105.2(5) . . ?
Cl2S C1S Cl1S 110.0(7) . . ?
Cl4S C2S Cl3S 120(3) . . ?

loop_
_geom_bond_atom_site_label_1
_geom_bond_atom_site_label_2
_geom_bond_distance
_geom_bond_site_symmetry_2
_geom_bond_publ_flag
Mg1 O1 1.842(4) . ?
Mg1 O3 2.060(4) . ?
Mg1 O4 2.063(4) . ?
Mg1 O2 1.831(4) . ?
Cl1S C1S 1.794(12) . ?
Cl2S C1S 1.763(10) . ?
O1 C1 1.377(6) . ?
O3 C43 1.449(7) . ?
O3 C46 1.458(6) . ?
O4 C47 1.438(6) . ?
O4 C50 1.449(6) . ?
O2 C22 1.399(6) . ?
C1 C12 1.604(7) . ?
C1 C6 1.564(7) . ?
C1 C2 1.619(7) . ?
C18 C19 1.529(7) . ?
C18 C14 1.549(7) . ?
C18 C17 1.513(7) . ?
C12 C13 1.548(7) . ?
C12 C14 1.551(7) . ?
C12 C15 1.548(7) . ?
C13 C20 1.531(7) . ?
C21 C20 1.518(8) . ?
C21 C16 1.529(7) . ?
C19 C20 1.544(7) . ?
C43 C44 1.525(8) . ?
C23 C25 1.519(7) . ?
C23 C24 1.536(7) . ?
C23 C26 1.552(7) . ?
C23 C22 1.611(7) . ?
C8 C7 1.383(8) . ?
C8 C9 1.418(8) . ?
C6 C11 1.403(7) . ?
C6 C7 1.398(8) . ?
C31 C32 1.393(8) . ?
C31 C30 1.382(9) . ?
C11 C10 1.394(8) . ?
C17 C16 1.531(7) . ?
C15 C16 1.533(7) . ?
C32 C27 1.408(8) . ?
C30 C29 1.379(8) . ?
C35 C41 1.533(7) . ?
C35 C33 1.556(8) . ?
C34 C37 1.503(7) . ?
C34 C33 1.560(7) . ?
C48 C47 1.483(8) . ?
C48 C49 1.537(7) . ?
C2 C4 1.541(7) . ?
C2 C3 1.542(7) . ?
C2 C5 1.530(7) . ?
C37 C38 1.553(8) . ?
C37 C42 1.539(7) . ?
C28 C29 1.400(8) . ?
C28 C27 1.392(8) . ?
C38 C39 1.534(7) . ?
C46 C45 1.524(8) . ?
C49 C50 1.492(8) . ?
C39 C36 1.545(7) . ?
C39 C40 1.544(8) . ?
C36 C33 1.548(8) . ?
C9 C10 1.375(8) . ?
C45 C44 1.534(8) . ?
C41 C40 1.530(8) . ?
C41 C42 1.534(7) . ?
C33 C22 1.624(7) . ?
C22 C27 1.561(7) . ?
Cl4S C2S 1.58(5) . ?
C2S Cl3S 1.75(6) . ?

loop_
_twin_individual_id
_twin_individual_mass_fraction_refined
1 0.577(2)
2 0.423(2)
